data_7025384
loop_
_publ_author_name
'Keene, Tony D.'
'Zimmermann, Iwan'
'Neels, Antonia'
'Sereda, Olha'
'Hauser, J\"urg'
'Bonin, Michel'
'Hursthouse, Michael B.'
'Price, Daniel J.'
'Decurtins, Silvio'

_publ_section_title
;
 Heterocyclic amine directed synthesis of metal(II)-oxalates:
 investigating the magnetic properties of two complete series of chains
 with S = 5/2 to S = 1/2.
;
_journal_issue 20
_journal_name_full 'Dalton transactions (Cambridge, England : 2003)'
_journal_page_first 4937
_journal_page_last 4950
_journal_paper_doi 10.1039/b927522c
_journal_volume 39
_journal_year 2010
_chemical_formula_moiety 'C14 H10 Co N6 O4'
_chemical_formula_sum 'C14 H10 Co N6 O4'
_chemical_formula_weight 385.21
_chemical_melting_point ?
_chemical_name_common Co(ox)(btz)2
_chemical_name_systematic
;
catena-[(\m~2~-oxalato)-bis(benzotriazole)-cobalt(II)]
;
_space_group_IT_number 9
_symmetry_cell_setting monoclinic
_symmetry_space_group_name_Hall 'C -2yc'
_symmetry_space_group_name_H-M 'C 1 c 1'
_atom_sites_solution_hydrogens geom
_atom_sites_solution_primary direct
_atom_sites_solution_secondary difmap
_audit_creation_method SHELXL-97
_cell_angle_alpha 90.00
_cell_angle_beta 109.25(3)
_cell_angle_gamma 90.00
_cell_formula_units_Z 4
_cell_length_a 14.436(5)
_cell_length_b 12.353(3)
_cell_length_c 9.245(4)
_cell_measurement_reflns_used 2922
_cell_measurement_temperature 173(2)
_cell_measurement_theta_max 26.02
_cell_measurement_theta_min 1.41
_cell_volume 1556.5(10)
_computing_cell_refinement 'CELL (Stoe IPDS Software, 2000)'
_computing_data_collection 'EXPOSE (Stoe IPDS Software, 2000)'
_computing_data_reduction 'INTEGRATE (Stoe IPDS Software, 2000)'
_computing_molecular_graphics 'DIAMOND 2.1a (Brandenberg, 1999)'
_computing_publication_material 'SHELXL-97 (Sheldrick, 1997)'
_computing_structure_refinement 'SHELXL-97 (Sheldrick, 1997)'
_computing_structure_solution 'SIR92 (Altomare, 1993)'
_diffrn_ambient_temperature 173(2)
_diffrn_detector_area_resol_mean 0.81\%A
_diffrn_measured_fraction_theta_full 0.991
_diffrn_measured_fraction_theta_max 0.991
_diffrn_measurement_device_type 'STOE IPDS'
_diffrn_measurement_method 'phi oscillation'
_diffrn_radiation_monochromator graphite
_diffrn_radiation_source 'fine-focus sealed tube'
_diffrn_radiation_type MoK\a
_diffrn_radiation_wavelength 0.71073
_diffrn_reflns_av_R_equivalents 0.0812
_diffrn_reflns_av_sigmaI/netI 0.0991
_diffrn_reflns_limit_h_max 17
_diffrn_reflns_limit_h_min -17
_diffrn_reflns_limit_k_max 14
_diffrn_reflns_limit_k_min -15
_diffrn_reflns_limit_l_max 11
_diffrn_reflns_limit_l_min -11
_diffrn_reflns_number 5842
_diffrn_reflns_theta_full 25.64
_diffrn_reflns_theta_max 25.64
_diffrn_reflns_theta_min 2.23
_diffrn_standards_decay_% 0
_diffrn_standards_interval_time 0
_diffrn_standards_number 0
_exptl_absorpt_coefficient_mu 1.137
_exptl_absorpt_correction_T_max 0.7448
_exptl_absorpt_correction_T_min 0.7431
_exptl_absorpt_correction_type sphere
_exptl_absorpt_process_details
;
Interpolation using Int.Tab. Vol. C (1992) p. 523,Tab. 6.3.3.3
for values of muR in the range 0-2.5, and Int.Tab. Vol.II (1959)
p.302; Table 5.3.6 B for muR in the range 2.6-10.0.
The interpolation procedure of C.W.Dwiggins Jr (Acta Cryst.(1975)
A31,146-148) is used with some modification.
;
_exptl_crystal_colour purple
_exptl_crystal_density_diffrn 1.644
_exptl_crystal_density_method 'not measured'
_exptl_crystal_description needle
_exptl_crystal_F_000 780
_exptl_crystal_size_max 0.35
_exptl_crystal_size_mid 0.10
_exptl_crystal_size_min 0.10
_exptl_crystal_size_rad 0.1830
_refine_diff_density_max 0.446
_refine_diff_density_min -0.613
_refine_diff_density_rms 0.093
_refine_ls_abs_structure_details 'Flack H D (1983), Acta Cryst. A39, 876-881'
_refine_ls_abs_structure_Flack 0.08(3)
_refine_ls_extinction_coef 0.0124(10)
_refine_ls_extinction_expression Fc^*^=kFc[1+0.001xFc^2^\l^3^/sin(2\q)]^-1/4^
_refine_ls_extinction_method SHELXL
_refine_ls_goodness_of_fit_ref 0.933
_refine_ls_hydrogen_treatment constr
_refine_ls_matrix_type full
_refine_ls_number_parameters 227
_refine_ls_number_reflns 2726
_refine_ls_number_restraints 2
_refine_ls_restrained_S_all 0.933
_refine_ls_R_factor_all 0.0656
_refine_ls_R_factor_gt 0.0466
_refine_ls_shift/su_max 0.000
_refine_ls_shift/su_mean 0.000
_refine_ls_structure_factor_coef Fsqd
_refine_ls_weighting_details 'w=1/[\s^2^(Fo^2^)+(0.0630P)^2^] where P=(Fo^2^+2Fc^2^)/3'
_refine_ls_weighting_scheme calc
_refine_ls_wR_factor_gt 0.1037
_refine_ls_wR_factor_ref 0.1167
_reflns_number_gt 2088
_reflns_number_total 2726
_reflns_threshold_expression >2sigma(I)
_cod_data_source_file b927522c.txt
_cod_data_source_block compound9
_cod_depositor_comments
;
The following automatic conversions were performed:

'_chemical_melting_point' value 'N/A' was changed to '?' - the value
is undefined or not given.

Automatic conversion script
Id: cif_fix_values 1891 2012-01-12 08:04:46Z andrius 
;
_cod_original_cell_volume 1556.5(8)
_cod_original_sg_symbol_H-M 'C c'
_cod_database_code 7025384
_exptl_absorpt_correction_t_ave 0.7441

loop_
_symmetry_equiv_pos_as_xyz
'x, y, z'
'x, -y, z+1/2'
'x+1/2, y+1/2, z'
'x+1/2, -y+1/2, z+1/2'

loop_
_atom_site_label
_atom_site_type_symbol
_atom_site_fract_x
_atom_site_fract_y
_atom_site_fract_z
_atom_site_U_iso_or_equiv
_atom_site_adp_type
_atom_site_occupancy
_atom_site_symmetry_multiplicity
_atom_site_calc_flag
_atom_site_refinement_flags
C16 C 0.2519(6) 0.2467(6) 0.4256(7) 0.0336(18) Uani 1 1 d .
H16 H 0.1943 0.2039 0.3869 0.040 Uiso 1 1 calc R
Co1 Co 0.16807(10) 0.12104(5) 0.73972(13) 0.0195(2) Uani 1 1 d .
O4 O 0.2450(5) -0.1112(4) 0.4794(6) 0.0220(14) Uani 1 1 d .
O1 O 0.0842(4) 0.0933(4) 0.5085(6) 0.0233(13) Uani 1 1 d .
O2 O 0.0798(4) -0.0089(4) 0.3059(6) 0.0241(14) Uani 1 1 d .
O3 O 0.2434(4) -0.0127(4) 0.6809(6) 0.0257(14) Uani 1 1 d .
N12 N 0.3459(5) 0.2559(5) 0.8358(8) 0.0269(17) Uani 1 1 d .
N22 N -0.0152(5) 0.2466(6) 0.6500(8) 0.0256(17) Uani 1 1 d .
C1 C 0.1173(6) 0.0190(6) 0.4437(9) 0.0202(18) Uani 1 1 d .
C2 C 0.2093(6) -0.0397(6) 0.5435(9) 0.0212(18) Uani 1 1 d .
N13 N 0.2786(5) 0.2212(5) 0.7099(7) 0.0225(15) Uani 1 1 d .
N21 N -0.0611(6) 0.3376(5) 0.6671(8) 0.0296(17) Uani 1 1 d .
H21 H -0.1230 0.3523 0.6161 0.035 Uiso 1 1 calc R
N23 N 0.0754(5) 0.2510(5) 0.7454(7) 0.0220(14) Uani 1 1 d .
N11 N 0.4096(5) 0.3167(5) 0.7939(8) 0.0283(16) Uani 1 1 d .
H11 H 0.4608 0.3490 0.8588 0.034 Uiso 1 1 calc R
C25 C 0.1592(9) 0.4921(8) 0.9891(14) 0.0358(18) Uani 1 1 d .
H25 H 0.2130 0.5245 1.0658 0.043 Uiso 1 1 calc R
C13 C 0.4263(6) 0.3770(6) 0.5409(8) 0.0411(19) Uani 1 1 d .
H13 H 0.4836 0.4204 0.5789 0.049 Uiso 1 1 calc R
C21 C 0.0884(5) 0.3482(5) 0.8229(7) 0.0227(14) Uani 1 1 d .
C26 C 0.1724(5) 0.3929(5) 0.9332(7) 0.0287(15) Uani 1 1 d .
H26 H 0.2337 0.3565 0.9663 0.034 Uiso 1 1 calc R
C23 C -0.0111(6) 0.5069(6) 0.8306(8) 0.0376(19) Uani 1 1 d .
H23 H -0.0715 0.5451 0.7961 0.045 Uiso 1 1 calc R
C22 C 0.0002(5) 0.4046(5) 0.7737(7) 0.0283(16) Uani 1 1 d .
C12 C 0.3851(5) 0.3227(5) 0.6364(6) 0.0244(15) Uani 1 1 d .
C15 C 0.2933(7) 0.2987(6) 0.3308(9) 0.046(2) Uani 1 1 d .
H15 H 0.2636 0.2906 0.2232 0.055 Uiso 1 1 calc R
C14 C 0.3770(6) 0.3627(6) 0.3853(8) 0.041(2) Uani 1 1 d .
H14 H 0.4012 0.3979 0.3136 0.049 Uiso 1 1 calc R
C24 C 0.0700(6) 0.5481(6) 0.9385(8) 0.0401(19) Uani 1 1 d .
H24 H 0.0659 0.6172 0.9808 0.048 Uiso 1 1 calc R
C11 C 0.3003(5) 0.2608(5) 0.5840(7) 0.0236(14) Uani 1 1 d .

loop_
_atom_site_aniso_label
_atom_site_aniso_U_11
_atom_site_aniso_U_22
_atom_site_aniso_U_33
_atom_site_aniso_U_23
_atom_site_aniso_U_13
_atom_site_aniso_U_12
C16 0.036(5) 0.041(4) 0.019(3) -0.003(3) 0.002(3) -0.013(3)
Co1 0.0205(4) 0.0162(3) 0.0207(4) 0.0003(5) 0.0054(3) -0.0007(6)
O4 0.022(3) 0.017(2) 0.026(3) 0.002(2) 0.006(3) 0.006(2)
O1 0.021(3) 0.016(2) 0.034(3) -0.002(2) 0.010(3) 0.007(2)
O2 0.027(3) 0.023(3) 0.016(3) -0.005(2) -0.003(2) -0.002(2)
O3 0.023(3) 0.030(3) 0.021(3) -0.005(2) 0.003(2) 0.006(2)
N12 0.025(4) 0.024(3) 0.030(4) 0.004(3) 0.006(3) -0.005(3)
N22 0.020(4) 0.028(4) 0.032(4) 0.002(3) 0.012(3) 0.002(3)
C1 0.018(4) 0.009(3) 0.037(5) 0.000(3) 0.013(3) -0.001(3)
C2 0.020(4) 0.018(3) 0.018(4) 0.005(3) -0.004(3) -0.001(3)
N13 0.023(3) 0.019(3) 0.023(3) -0.002(2) 0.004(3) -0.004(3)
N21 0.030(4) 0.022(3) 0.037(4) 0.000(3) 0.010(3) 0.011(3)
N23 0.019(3) 0.020(3) 0.023(3) -0.002(2) 0.002(2) -0.006(3)
N11 0.018(3) 0.033(3) 0.031(3) -0.002(3) 0.004(3) -0.008(3)
C25 0.033(5) 0.031(3) 0.038(3) -0.011(3) 0.005(3) -0.005(3)
C13 0.040(4) 0.044(4) 0.041(4) -0.003(4) 0.016(4) -0.024(4)
C21 0.029(4) 0.019(3) 0.020(3) -0.003(2) 0.007(3) 0.000(3)
C26 0.026(4) 0.029(3) 0.025(3) -0.003(3) 0.001(3) -0.001(3)
C23 0.037(4) 0.032(4) 0.036(4) -0.007(3) 0.001(3) 0.013(3)
C22 0.029(4) 0.019(3) 0.035(4) -0.003(3) 0.008(3) 0.002(3)
C12 0.029(4) 0.030(3) 0.012(3) 0.001(3) 0.004(3) -0.011(3)
C15 0.058(6) 0.049(5) 0.035(4) -0.002(4) 0.022(4) -0.021(4)
C14 0.048(5) 0.054(5) 0.021(3) -0.004(3) 0.014(3) -0.019(4)
C24 0.030(4) 0.040(4) 0.043(4) -0.018(3) 0.003(3) 0.008(3)
C11 0.024(4) 0.020(3) 0.030(3) 0.000(3) 0.013(3) -0.002(3)

loop_
_atom_type_symbol
_atom_type_description
_atom_type_scat_dispersion_real
_atom_type_scat_dispersion_imag
_atom_type_scat_source
C C 0.0033 0.0016 'International Tables Vol C Tables 4.2.6.8 and 6.1.1.4'
H H 0.0000 0.0000 'International Tables Vol C Tables 4.2.6.8 and 6.1.1.4'
N N 0.0061 0.0033 'International Tables Vol C Tables 4.2.6.8 and 6.1.1.4'
O O 0.0106 0.0060 'International Tables Vol C Tables 4.2.6.8 and 6.1.1.4'
Co Co 0.3494 0.9721 'International Tables Vol C Tables 4.2.6.8 and 6.1.1.4'

loop_
_geom_angle_atom_site_label_1
_geom_angle_atom_site_label_2
_geom_angle_atom_site_label_3
_geom_angle
_geom_angle_site_symmetry_1
_geom_angle_site_symmetry_3
C15 C16 C11 115.8(7) . .
C15 C16 H16 122.1 . .
C11 C16 H16 122.1 . .
N23 Co1 O2 92.5(2) . 2
N23 Co1 N13 94.1(3) . .
O2 Co1 N13 168.9(2) 2 .
N23 Co1 O1 89.5(2) . .
O2 Co1 O1 89.3(2) 2 .
N13 Co1 O1 99.7(2) . .
N23 Co1 O4 97.8(2) . 2
O2 Co1 O4 79.5(2) 2 2
N13 Co1 O4 90.7(2) . 2
O1 Co1 O4 166.86(17) . 2
N23 Co1 O3 167.2(2) . .
O2 Co1 O3 88.44(19) 2 .
N13 Co1 O3 87.1(2) . .
O1 Co1 O3 77.7(2) . .
O4 Co1 O3 94.9(2) 2 .
C2 O4 Co1 112.0(5) . 2_554
C1 O1 Co1 114.5(5) . .
C1 O2 Co1 112.0(5) . 2_554
C2 O3 Co1 113.6(5) . .
N13 N12 N11 107.6(6) . .
N23 N22 N21 107.9(7) . .
O2 C1 O1 124.9(8) . .
O2 C1 C2 118.7(6) . .
O1 C1 C2 116.4(6) . .
O3 C2 O4 125.4(8) . .
O3 C2 C1 117.5(6) . .
O4 C2 C1 117.2(5) . .
N12 N13 C11 108.7(6) . .
N12 N13 Co1 116.4(5) . .
C11 N13 Co1 134.9(5) . .
N22 N21 C22 111.4(7) . .
N22 N21 H21 124.3 . .
C22 N21 H21 124.3 . .
N22 N23 C21 108.6(6) . .
N22 N23 Co1 116.9(5) . .
C21 N23 Co1 134.4(5) . .
N12 N11 C12 111.9(6) . .
N12 N11 H11 124.0 . .
C12 N11 H11 124.0 . .
C26 C25 C24 122.9(9) . .
C26 C25 H25 118.5 . .
C24 C25 H25 118.5 . .
C12 C13 C14 114.5(6) . .
C12 C13 H13 122.7 . .
C14 C13 H13 122.7 . .
N23 C21 C22 108.3(6) . .
N23 C21 C26 130.7(6) . .
C22 C21 C26 121.1(5) . .
C25 C26 C21 115.4(8) . .
C25 C26 H26 122.3 . .
C21 C26 H26 122.3 . .
C24 C23 C22 115.7(7) . .
C24 C23 H23 122.1 . .
C22 C23 H23 122.1 . .
N21 C22 C21 103.8(5) . .
N21 C22 C23 133.6(7) . .
C21 C22 C23 122.5(6) . .
N11 C12 C11 103.1(6) . .
N11 C12 C13 132.9(6) . .
C11 C12 C13 123.9(6) . .
C16 C15 C14 122.9(7) . .
C16 C15 H15 118.5 . .
C14 C15 H15 118.5 . .
C13 C14 C15 122.3(7) . .
C13 C14 H14 118.9 . .
C15 C14 H14 118.9 . .
C23 C24 C25 122.3(8) . .
C23 C24 H24 118.8 . .
C25 C24 H24 118.8 . .
C12 C11 N13 108.6(5) . .
C12 C11 C16 120.5(6) . .
N13 C11 C16 130.9(6) . .

loop_
_geom_bond_atom_site_label_1
_geom_bond_atom_site_label_2
_geom_bond_distance
_geom_bond_site_symmetry_2
C16 C15 1.372(10) .
C16 C11 1.411(9) .
C16 H16 0.9500 .
Co1 N23 2.102(7) .
Co1 O2 2.105(6) 2
Co1 N13 2.108(7) .
Co1 O1 2.109(6) .
Co1 O4 2.129(6) 2
Co1 O3 2.145(5) .
O4 C2 1.265(10) .
O4 Co1 2.129(6) 2_554
O1 C1 1.272(9) .
O2 C1 1.257(10) .
O2 Co1 2.105(6) 2_554
O3 C2 1.247(10) .
N12 N13 1.318(9) .
N12 N11 1.339(10) .
N22 N23 1.315(9) .
N22 N21 1.340(9) .
C1 C2 1.527(7) .
N13 C11 1.390(9) .
N21 C22 1.366(9) .
N21 H21 0.8800 .
N23 C21 1.380(8) .
N11 C12 1.382(9) .
N11 H11 0.8800 .
C25 C26 1.368(12) .
C25 C24 1.399(14) .
C25 H25 0.9500 .
C13 C12 1.389(9) .
C13 C14 1.390(10) .
C13 H13 0.9500 .
C21 C22 1.389(9) .
C21 C26 1.414(9) .
C26 H26 0.9500 .
C23 C24 1.362(10) .
C23 C22 1.399(9) .
C23 H23 0.9500 .
C12 C11 1.388(9) .
C15 C14 1.392(11) .
C15 H15 0.9500 .
C14 H14 0.9500 .
C24 H24 0.9500 .
